data_7032172
loop_
_publ_author_name
'Edwards, Peter G.'
'Kariuki, Benson M.'
'Newman, Paul D.'
'Tallis, Huw A.'
'Williams, Craig'

_publ_section_title
;
 Aspects of the coordination chemistry of
 rac-trans-1,2-diphosphinocyclohexane and the preparation of reinforced
 9aneP3 and 9anePN2 macrocycles.
;
_journal_issue 41
_journal_name_full 'Dalton transactions (Cambridge, England : 2003)'
_journal_page_first 15532
_journal_page_last 15545
_journal_paper_doi 10.1039/c4dt02239d
_journal_volume 43
_journal_year 2014
_chemical_formula_moiety 'C30 H50 Ag3 P10, 3(C F3 O3 S)'
_chemical_formula_sum 'C33 H50 Ag3 F9 O9 P10 S3'
_chemical_formula_weight 1491.22
_chemical_name_systematic
;
 ?
;
_space_group_crystal_system monoclinic
_space_group_IT_number 11
_space_group_name_Hall '-P 2yb'
_space_group_name_H-M_alt 'P 1 21/m 1'
_symmetry_space_group_name_Hall '-P 2yb'
_symmetry_space_group_name_H-M 'P 1 21/m 1'
_atom_sites_solution_hydrogens geom
_audit_creation_method SHELXL-2013
_cell_angle_alpha 90
_cell_angle_beta 99.030(2)
_cell_angle_gamma 90
_cell_formula_units_Z 2
_cell_length_a 9.8754(3)
_cell_length_b 23.0437(9)
_cell_length_c 13.1527(3)
_cell_measurement_reflns_used 4542
_cell_measurement_temperature 150(2)
_cell_measurement_theta_max 25.242
_cell_measurement_theta_min 2.088
_cell_volume 2956.01(16)
_computing_cell_refinement DENZO/SCALEPACK
_computing_data_collection 'cOLLECT,Nonius BV, 1997-2001'
_computing_data_reduction DENZO/SCALEPACK
_computing_structure_refinement SHELXL-97
_computing_structure_solution SHELXs-97
_diffrn_ambient_temperature 150(2)
_diffrn_measured_fraction_theta_full 0.996
_diffrn_measured_fraction_theta_max 0.996
_diffrn_measurement_device_type 'Nonius KappaCCD'
_diffrn_measurement_method 'CCD scans'
_diffrn_radiation_monochromator graphite
_diffrn_radiation_type MoK\a
_diffrn_radiation_wavelength 0.71073
_diffrn_reflns_av_R_equivalents 0.0424
_diffrn_reflns_av_unetI/netI 0.0626
_diffrn_reflns_Laue_measured_fraction_full 0.996
_diffrn_reflns_Laue_measured_fraction_max 0.996
_diffrn_reflns_limit_h_max 12
_diffrn_reflns_limit_h_min -12
_diffrn_reflns_limit_k_max 29
_diffrn_reflns_limit_k_min -27
_diffrn_reflns_limit_l_max 17
_diffrn_reflns_limit_l_min -17
_diffrn_reflns_number 11498
_diffrn_reflns_point_group_measured_fraction_full 0.996
_diffrn_reflns_point_group_measured_fraction_max 0.996
_diffrn_reflns_theta_full 25.242
_diffrn_reflns_theta_max 27.463
_diffrn_reflns_theta_min 2.088
_diffrn_source 'fine-focus sealed tube'
_exptl_absorpt_coefficient_mu 1.430
_exptl_absorpt_correction_T_max 0.8702
_exptl_absorpt_correction_T_min 0.6735
_exptl_absorpt_correction_type empirical
_exptl_absorpt_process_details Denzo/Scalepack
_exptl_crystal_colour colourless
_exptl_crystal_density_diffrn 1.675
_exptl_crystal_description needle
_exptl_crystal_F_000 1480
_exptl_crystal_size_max 0.300
_exptl_crystal_size_mid 0.100
_exptl_crystal_size_min 0.100
_refine_diff_density_max 2.068
_refine_diff_density_min -1.045
_refine_diff_density_rms 0.142
_refine_ls_extinction_coef 0.0094(9)
_refine_ls_extinction_expression Fc^*^=kFc[1+0.001xFc^2^\l^3^/sin(2\q)]^-1/4^
_refine_ls_extinction_method SHELXL
_refine_ls_goodness_of_fit_ref 1.031
_refine_ls_hydrogen_treatment constr
_refine_ls_matrix_type full
_refine_ls_number_parameters 433
_refine_ls_number_reflns 6912
_refine_ls_number_restraints 638
_refine_ls_restrained_S_all 1.057
_refine_ls_R_factor_all 0.1155
_refine_ls_R_factor_gt 0.0749
_refine_ls_shift/su_max 0.001
_refine_ls_shift/su_mean 0.000
_refine_ls_structure_factor_coef Fsqd
_refine_ls_weighting_details 'w=1/[\s^2^(Fo^2^)+(0.1027P)^2^+12.2417P] where P=(Fo^2^+2Fc^2^)/3'
_refine_ls_weighting_scheme calc
_refine_ls_wR_factor_gt 0.1911
_refine_ls_wR_factor_ref 0.2190
_reflns_Friedel_coverage 0.000
_reflns_number_gt 4542
_reflns_number_total 6912
_reflns_threshold_expression 'I > 2\s(I)'
_cod_data_source_file c4dt02239d1.cif
_cod_data_source_block shelx_cmpd2
_cod_depositor_comments 'Adding full bibliography for 7032169--7032173.cif.'
_cod_database_code 7032172
_shelx_space_group_comment
;
The symmetry employed for this shelxl refinement is uniquely defined
by the following loop, which should always be used as a source of
symmetry information in preference to the above space-group names.
They are only intended as comments.
;
_shelx_estimated_absorpt_t_min 0.674
_shelx_estimated_absorpt_t_max 0.870
_shelxl_version_number 2013-4

loop_
_space_group_symop_operation_xyz
'x, y, z'
'-x, y+1/2, -z'
'-x, -y, -z'
'x, -y-1/2, z'

loop_
_atom_site_label
_atom_site_type_symbol
_atom_site_fract_x
_atom_site_fract_y
_atom_site_fract_z
_atom_site_U_iso_or_equiv
_atom_site_adp_type
_atom_site_occupancy
_atom_site_site_symmetry_order
_atom_site_calc_flag
_atom_site_refinement_flags_posn
_atom_site_refinement_flags_adp
_atom_site_refinement_flags_occupancy
_atom_site_disorder_assembly
_atom_site_disorder_group
C1 C 0.8745(6) 0.3714(3) 0.1673(5) 0.0384(14) Uani 1 1 d . . . . .
H1 H 0.8481 0.3304 0.1492 0.046 Uiso 1 1 calc R U . . .
C2 C 0.8068(7) 0.3883(3) 0.2601(5) 0.0462(16) Uani 1 1 d . . . . .
H2A H 0.8284 0.4293 0.2783 0.055 Uiso 1 1 calc R U . . .
H2B H 0.7060 0.3848 0.2416 0.055 Uiso 1 1 calc R U . . .
C3 C 0.8562(9) 0.3499(4) 0.3527(5) 0.0565(19) Uani 1 1 d . . . . .
H3A H 0.8294 0.3092 0.3363 0.068 Uiso 1 1 calc R U . . .
H3B H 0.8123 0.3624 0.4118 0.068 Uiso 1 1 calc R U . . .
C4 C 1.0115(9) 0.3538(4) 0.3817(6) 0.058(2) Uani 1 1 d . . . . .
H4A H 1.0374 0.3939 0.4037 0.069 Uiso 1 1 calc R U . . .
H4B H 1.0422 0.3276 0.4403 0.069 Uiso 1 1 calc R U . . .
C5 C 1.0829(9) 0.3373(4) 0.2917(6) 0.060(2) Uani 1 1 d . . . . .
H5A H 1.0667 0.2957 0.2758 0.071 Uiso 1 1 calc R U . . .
H5B H 1.1829 0.3431 0.3114 0.071 Uiso 1 1 calc R U . . .
C6 C 1.0319(7) 0.3734(3) 0.1950(5) 0.0425(15) Uani 1 1 d . . . . .
H6 H 1.0612 0.4146 0.2081 0.051 Uiso 1 1 calc R U . . .
C7 C 0.7856(10) 0.2686(6) -0.2127(9) 0.052(4) Uani 0.5 1 d D . P . .
H7 H 0.7856 0.3119 -0.2150 0.063 Uiso 0.5 1 calc R U P . .
C8 C 0.9154(12) 0.2500 -0.2545(7) 0.100(6) Uani 1 2 d DS T P . .
H8 H 0.8995 0.2074 -0.2486 0.120 Uiso 0.5 1 calc R U P . .
C9 C 0.9090(14) 0.2500 -0.3719(7) 0.074(4) Uani 1 2 d DS T P . .
H9A H 0.9808 0.2234 -0.3889 0.089 Uiso 0.5 1 calc R U P . .
H9B H 0.9327 0.2895 -0.3931 0.089 Uiso 0.5 1 calc R U P . .
C10 C 0.7721(15) 0.2325(9) -0.4371(12) 0.095(9) Uani 0.5 1 d D . P . .
H10A H 0.7696 0.2493 -0.5067 0.114 Uiso 1 2 calc R U P . .
H10B H 0.7718 0.1898 -0.4448 0.114 Uiso 0.5 1 calc R U P . .
C11 C 0.639(2) 0.2500 -0.3983(8) 0.155(9) Uani 1 2 d DS TU P . .
H11A H 0.5656 0.2229 -0.4272 0.186 Uiso 0.5 1 calc R U P . .
H11B H 0.6125 0.2893 -0.4243 0.186 Uiso 0.5 1 calc R U P . .
C12 C 0.6514(12) 0.2500 -0.2804(8) 0.072(4) Uani 1 2 d DS T P . .
H12A H 0.6303 0.2102 -0.2594 0.087 Uiso 0.5 1 calc R U P . .
H12B H 0.5779 0.2755 -0.2626 0.087 Uiso 0.5 1 calc R U P . .
C13 C 0.5903(9) 0.5359(4) 0.2755(6) 0.069(2) Uani 1 1 d . . . . .
H13 H 0.6882 0.5259 0.2726 0.083 Uiso 1 1 calc R U . . .
C14 C 0.5678(9) 0.5983(4) 0.2402(7) 0.071(2) Uani 1 1 d . . . . .
H14 H 0.4699 0.6080 0.2437 0.085 Uiso 1 1 calc R U . . .
C15 C 0.6543(9) 0.6377(5) 0.3135(8) 0.083(3) Uani 1 1 d . . . . .
H15A H 0.6349 0.6783 0.2912 0.100 Uiso 1 1 calc R U . . .
H15B H 0.7519 0.6299 0.3095 0.100 Uiso 1 1 calc R U . . .
C16 C 0.6331(14) 0.6319(6) 0.4254(9) 0.107(4) Uani 1 1 d . . . . .
H16A H 0.6979 0.6576 0.4695 0.128 Uiso 1 1 calc R U . . .
H16B H 0.5386 0.6438 0.4323 0.128 Uiso 1 1 calc R U . . .
C17 C 0.6565(15) 0.5702(6) 0.4587(9) 0.102(4) Uani 1 1 d . . . . .
H17A H 0.6358 0.5658 0.5295 0.122 Uiso 1 1 calc R U . . .
H17B H 0.7542 0.5603 0.4597 0.122 Uiso 1 1 calc R U . . .
C18 C 0.5669(11) 0.5283(5) 0.3870(7) 0.081(3) Uani 1 1 d . . . . .
H18A H 0.5889 0.4879 0.4093 0.097 Uiso 1 1 calc R U . . .
H18B H 0.4692 0.5354 0.3915 0.097 Uiso 1 1 calc R U . . .
Ag1 Ag 1.04195(8) 0.2500 0.00814(6) 0.0501(3) Uani 1 2 d S T P . .
Ag2 Ag 0.55636(6) 0.43717(3) 0.03818(5) 0.0645(3) Uani 1 1 d . . . . .
P1 P 0.80393(18) 0.41715(9) 0.05644(14) 0.0456(5) Uani 1 1 d . . . . .
P2 P 1.11561(19) 0.34417(9) 0.08925(15) 0.0478(5) Uani 1 1 d . . . . .
P3 P 1.0777(3) 0.2500 -0.1779(2) 0.0529(7) Uani 1 2 d S T P . .
P4 P 0.7911(3) 0.2500 -0.0777(2) 0.0507(7) Uani 1 2 d S T P . .
P5 P 0.4785(2) 0.48273(11) 0.1890(2) 0.0695(7) Uani 1 1 d . . . . .
P6 P 0.5934(2) 0.60877(12) 0.10495(17) 0.0679(7) Uani 1 1 d . . . . .
C19 C 0.9250(7) 0.4470(3) -0.3563(5) 0.065(3) Uani 0.636(7) 1 d D U P A 1
F1 F 0.9577(13) 0.3980(4) -0.3981(6) 0.097(4) Uani 0.636(7) 1 d D U P A 1
F2 F 1.0214(9) 0.4851(3) -0.3660(6) 0.101(3) Uani 0.636(7) 1 d D U P A 1
F3 F 0.8096(8) 0.4659(7) -0.4094(7) 0.160(6) Uani 0.636(7) 1 d D U P A 1
O1 O 1.0345(7) 0.4082(5) -0.1803(7) 0.095(4) Uani 0.636(7) 1 d D U P A 1
O2 O 0.7900(6) 0.3992(3) -0.2275(6) 0.059(2) Uani 0.636(7) 1 d D U P A 1
O3 O 0.8898(12) 0.4931(3) -0.1853(9) 0.102(6) Uani 0.636(7) 1 d D U P A 1
S1 S 0.9083(4) 0.43551(17) -0.2218(3) 0.0520(11) Uani 0.636(7) 1 d D U P A 1
C19A C 0.8876(11) 0.4440(5) -0.3473(7) 0.073(5) Uani 0.364(7) 1 d D U P A 2
F1A F 0.9684(17) 0.4192(9) -0.4052(8) 0.122(8) Uani 0.364(7) 1 d D U P A 2
F2A F 0.7718(12) 0.4145(6) -0.3594(11) 0.120(7) Uani 0.364(7) 1 d D U P A 2
F3A F 0.859(2) 0.4967(5) -0.3831(10) 0.106(7) Uani 0.364(7) 1 d D U P A 2
O1A O 0.9764(15) 0.3863(3) -0.1839(10) 0.078(6) Uani 0.364(7) 1 d D U P A 2
O2A O 1.0969(8) 0.4732(5) -0.2167(9) 0.069(5) Uani 0.364(7) 1 d D U P A 2
O3A O 0.8742(11) 0.4799(6) -0.1649(10) 0.047(4) Uani 0.364(7) 1 d D U P A 2
S1A S 0.9680(6) 0.4460(3) -0.2130(5) 0.0500(18) Uani 0.364(7) 1 d D U P A 2
C20 C 0.4827(6) 0.2500 0.2559(5) 0.065(3) Uani 0.791(11) 2 d DS TU P B 1
F4 F 0.5304(8) 0.2956(4) 0.3130(6) 0.137(4) Uani 0.791(11) 1 d D U P B 1
F5 F 0.3490(5) 0.2500 0.2565(5) 0.051(2) Uani 0.791(11) 2 d DS TU P B 1
O4 O 0.6792(5) 0.2500 0.1501(6) 0.052(2) Uani 0.791(11) 2 d DS TU P B 1
O5 O 0.4776(10) 0.3049(4) 0.0897(8) 0.160(5) Uani 0.791(11) 1 d D U P B 1
S2 S 0.5319(3) 0.2500 0.1333(2) 0.0793(11) Uani 0.791(11) 2 d DS TU P B 1
C20A C 0.4827(6) 0.2500 0.2559(5) 0.065(3) Uani 0.209(11) 2 d DS TU P B 2
F4A F 0.3701(14) 0.2743(12) 0.2682(9) 0.090(8) Uani 0.209(11) 1 d D U P B 2
F5A F 0.5748(12) 0.2500 0.3350(5) 0.034(6) Uani 0.209(11) 2 d DS TU P B 2
O4A O 0.4120(11) 0.2500 0.0589(7) 0.041(7) Uani 0.209(11) 2 d DS TU P B 2
O5A O 0.623(2) 0.2978(9) 0.1305(8) 0.175(13) Uani 0.209(11) 1 d D U P B 2
S2A S 0.5319(3) 0.2500 0.1333(2) 0.0793(11) Uani 0.209(11) 2 d DS TU P B 2

loop_
_atom_site_aniso_label
_atom_site_aniso_U_11
_atom_site_aniso_U_22
_atom_site_aniso_U_33
_atom_site_aniso_U_23
_atom_site_aniso_U_13
_atom_site_aniso_U_12
C1 0.034(3) 0.041(3) 0.039(3) -0.001(3) 0.002(3) -0.003(3)
C2 0.042(4) 0.051(4) 0.045(4) -0.004(3) 0.006(3) 0.001(3)
C3 0.068(5) 0.065(5) 0.039(4) 0.000(3) 0.015(3) -0.011(4)
C4 0.070(5) 0.060(5) 0.040(4) -0.003(3) -0.003(3) 0.005(4)
C5 0.064(5) 0.052(4) 0.059(5) -0.003(4) -0.002(4) 0.020(4)
C6 0.035(3) 0.042(4) 0.051(4) -0.003(3) 0.007(3) -0.001(3)
C7 0.064(9) 0.044(9) 0.049(7) -0.001(5) 0.009(7) -0.003(6)
C8 0.071(9) 0.191(19) 0.043(6) 0.000 0.022(6) 0.000
C9 0.139(13) 0.041(6) 0.049(6) 0.000 0.037(8) 0.000
C10 0.133(18) 0.11(3) 0.041(8) 0.005(9) -0.007(10) 0.010(13)
C11 0.17(2) 0.23(2) 0.061(10) 0.000 -0.019(12) 0.000
C12 0.080(9) 0.070(8) 0.061(7) 0.000 -0.006(6) 0.000
C13 0.053(5) 0.094(7) 0.059(5) 0.023(5) 0.010(4) 0.003(5)
C14 0.049(5) 0.090(7) 0.071(5) 0.023(5) 0.000(4) -0.010(5)
C15 0.047(5) 0.114(8) 0.087(7) 0.034(6) 0.005(4) -0.020(5)
C16 0.100(9) 0.143(12) 0.078(7) 0.000(7) 0.014(6) -0.038(8)
C17 0.124(10) 0.114(10) 0.064(6) 0.019(6) 0.005(6) -0.009(8)
C18 0.083(7) 0.088(7) 0.076(6) 0.035(6) 0.028(5) 0.001(6)
Ag1 0.0464(5) 0.0581(5) 0.0479(5) 0.000 0.0146(3) 0.000
Ag2 0.0390(3) 0.0948(6) 0.0577(4) 0.0173(3) 0.0011(3) 0.0094(3)
P1 0.0364(9) 0.0571(11) 0.0422(9) 0.0044(8) 0.0027(7) 0.0042(8)
P2 0.0372(9) 0.0534(11) 0.0543(11) -0.0007(9) 0.0115(8) 0.0042(8)
P3 0.0612(18) 0.0457(15) 0.0597(16) 0.000 0.0337(14) 0.000
P4 0.0441(15) 0.0625(17) 0.0464(14) 0.000 0.0100(11) 0.000
P5 0.0554(13) 0.0733(15) 0.0861(16) 0.0200(13) 0.0308(12) 0.0111(11)
P6 0.0418(11) 0.0987(18) 0.0597(12) 0.0323(12) -0.0027(9) -0.0137(11)
C19 0.038(6) 0.092(8) 0.065(7) 0.013(7) 0.008(5) -0.005(6)
F1 0.157(10) 0.085(7) 0.056(5) -0.029(5) 0.042(6) -0.063(6)
F2 0.109(7) 0.068(5) 0.142(8) 0.009(5) 0.069(7) -0.025(5)
F3 0.091(8) 0.257(15) 0.123(10) 0.110(11) -0.010(7) 0.014(10)
O1 0.064(7) 0.127(11) 0.085(8) 0.005(8) -0.014(6) 0.031(8)
O2 0.064(5) 0.047(5) 0.070(5) -0.004(4) 0.024(4) -0.004(4)
O3 0.121(11) 0.046(6) 0.153(13) -0.023(8) 0.069(9) -0.024(7)
S1 0.043(2) 0.050(2) 0.0604(19) -0.0096(16) 0.0000(18) 0.0047(18)
C19A 0.060(10) 0.082(10) 0.077(10) 0.004(9) 0.011(9) 0.005(9)
F1A 0.140(16) 0.134(16) 0.097(14) -0.039(12) 0.037(12) -0.030(14)
F2A 0.070(10) 0.094(11) 0.174(16) -0.020(11) -0.052(10) -0.004(9)
F3A 0.144(16) 0.088(10) 0.067(9) 0.032(8) -0.039(10) -0.042(10)
O1A 0.103(14) 0.028(7) 0.091(12) 0.002(8) -0.024(11) 0.010(9)
O2A 0.054(9) 0.075(10) 0.078(10) -0.026(9) 0.012(8) -0.007(8)
O3A 0.048(8) 0.044(8) 0.057(8) 0.008(7) 0.028(7) 0.002(7)
S1A 0.044(4) 0.039(3) 0.070(4) 0.013(3) 0.021(3) 0.009(3)
C20 0.036(5) 0.091(6) 0.069(6) 0.000 0.008(4) 0.000
F4 0.109(6) 0.169(8) 0.149(7) -0.087(6) 0.066(5) -0.065(6)
F5 0.036(4) 0.044(5) 0.077(5) 0.000 0.022(4) 0.000
O4 0.033(4) 0.048(5) 0.080(6) 0.000 0.022(4) 0.000
O5 0.107(7) 0.218(10) 0.168(8) 0.105(8) 0.065(7) 0.063(7)
S2 0.0360(14) 0.154(3) 0.0489(16) 0.000 0.0107(12) 0.000
C20A 0.036(5) 0.091(6) 0.069(6) 0.000 0.008(4) 0.000
F4A 0.086(9) 0.092(9) 0.090(9) -0.005(6) 0.013(6) -0.003(6)
F5A 0.032(9) 0.051(11) 0.018(8) 0.000 -0.003(7) 0.000
O4A 0.030(10) 0.060(12) 0.030(10) 0.000 -0.002(8) 0.000
O5A 0.14(2) 0.24(2) 0.13(2) 0.01(2) 0.01(2) -0.04(2)
S2A 0.0360(14) 0.154(3) 0.0489(16) 0.000 0.0107(12) 0.000

loop_
_atom_type_symbol
_atom_type_description
_atom_type_scat_dispersion_real
_atom_type_scat_dispersion_imag
_atom_type_scat_source
C C 0.0033 0.0016 'International Tables Vol C Tables 4.2.6.8 and 6.1.1.4'
H H 0.0000 0.0000 'International Tables Vol C Tables 4.2.6.8 and 6.1.1.4'
Ag Ag -0.8971 1.1015 'International Tables Vol C Tables 4.2.6.8 and 6.1.1.4'
F F 0.0171 0.0103 'International Tables Vol C Tables 4.2.6.8 and 6.1.1.4'
O O 0.0106 0.0060 'International Tables Vol C Tables 4.2.6.8 and 6.1.1.4'
P P 0.1023 0.0942 'International Tables Vol C Tables 4.2.6.8 and 6.1.1.4'
S S 0.1246 0.1234 'International Tables Vol C Tables 4.2.6.8 and 6.1.1.4'

loop_
_geom_angle_atom_site_label_1
_geom_angle_atom_site_label_2
_geom_angle_atom_site_label_3
_geom_angle
_geom_angle_site_symmetry_1
_geom_angle_site_symmetry_3
C2 C1 C6 110.7(5) . .
C2 C1 P1 109.1(5) . .
C6 C1 P1 114.4(5) . .
C3 C2 C1 111.4(6) . .
C2 C3 C4 110.4(6) . .
C5 C4 C3 111.3(6) . .
C4 C5 C6 112.2(6) . .
C5 C6 C1 111.6(6) . .
C5 C6 P2 107.3(5) . .
C1 C6 P2 111.3(4) . .
C8 C7 C12 114.1(10) . .
C8 C7 P4 112.7(7) . .
C12 C7 P4 113.0(8) . .
C7 C8 C9 117.1(10) . .
C7 C8 P3 122.3(7) . .
C9 C8 P3 117.8(8) . .
C8 C9 C10 117.1(11) . .
C11 C10 C9 117.9(15) . .
C10 C11 C12 113.7(14) . .
C11 C12 C7 120.5(12) . .
C14 C13 C18 111.4(9) . .
C14 C13 P5 112.6(6) . .
C18 C13 P5 109.8(7) . .
C15 C14 C13 109.7(7) . .
C15 C14 P6 113.0(6) . .
C13 C14 P6 112.5(7) . .
C14 C15 C16 114.8(8) . .
C17 C16 C15 109.1(11) . .
C16 C17 C18 111.9(9) . .
C13 C18 C17 111.0(8) . .
P2 Ag1 P2 122.39(10) . 4_565
P2 Ag1 P3 109.94(6) . .
P2 Ag1 P3 109.94(6) 4_565 .
P2 Ag1 P4 112.90(5) . .
P2 Ag1 P4 112.90(5) 4_565 .
P3 Ag1 P4 81.08(10) . .
P6 Ag2 P1 117.73(8) 3_665 .
P6 Ag2 P5 125.11(9) 3_665 .
P1 Ag2 P5 115.51(8) . .
P6 Ag2 Ag2 90.66(7) 3_665 3_665
P1 Ag2 Ag2 119.36(6) . 3_665
P5 Ag2 Ag2 74.41(6) . 3_665
C1 P1 Ag2 115.5(2) . .
C6 P2 Ag1 120.4(2) . .
C8 P3 Ag1 107.6(3) . .
C7 P4 C7 27.2(8) 4_565 .
C7 P4 Ag1 108.0(3) 4_565 .
C7 P4 Ag1 108.0(3) . .
C13 P5 Ag2 121.9(3) . .
C14 P6 Ag2 121.7(3) . 3_665
F3 C19 F2 107.9(5) . .
F3 C19 F1 108.1(6) . .
F2 C19 F1 107.6(5) . .
F3 C19 S1 111.2(5) . .
F2 C19 S1 111.6(5) . .
F1 C19 S1 110.3(4) . .
O1 S1 O2 114.9(4) . .
O1 S1 O3 115.5(5) . .
O2 S1 O3 114.4(4) . .
O1 S1 C19 103.2(4) . .
O2 S1 C19 103.4(3) . .
O3 S1 C19 103.1(4) . .
F1A C19A F3A 108.0(6) . .
F1A C19A F2A 107.4(6) . .
F3A C19A F2A 107.3(6) . .
F1A C19A S1A 111.1(5) . .
F3A C19A S1A 111.2(5) . .
F2A C19A S1A 111.6(5) . .
O2A S1A O1A 114.8(5) . .
O2A S1A O3A 114.6(5) . .
O1A S1A O3A 115.0(5) . .
O2A S1A C19A 103.5(4) . .
O1A S1A C19A 103.5(5) . .
O3A S1A C19A 103.2(5) . .
F5 C20 F4 105.2(4) . 4_565
F5 C20 F4 105.2(4) . .
F4 C20 F4 103.9(12) 4_565 .
F5 C20 S2 115.2(5) . .
F4 C20 S2 113.2(4) 4_565 .
F4 C20 S2 113.2(4) . .
O4 S2 O5 111.2(4) . 4_565
O4 S2 O5 111.2(4) . .
O5 S2 O5 120.6(11) 4_565 .
O4 S2 C20 106.2(4) . .
O5 S2 C20 102.9(4) 4_565 .
O5 S2 C20 102.9(4) . .

loop_
_geom_bond_atom_site_label_1
_geom_bond_atom_site_label_2
_geom_bond_distance
_geom_bond_site_symmetry_2
C1 C2 1.531(9) .
C1 C6 1.540(9) .
C1 P1 1.844(6) .
C2 C3 1.523(10) .
C3 C4 1.523(12) .
C4 C5 1.518(11) .
C5 C6 1.536(10) .
C6 P2 1.853(7) .
C7 C8 1.532(5) .
C7 C12 1.537(5) .
C7 P4 1.818(13) .
C8 C9 1.536(5) .
C8 P3 1.754(13) .
C9 C10 1.537(5) .
C10 C11 1.534(5) .
C11 C12 1.537(5) .
C13 C14 1.516(14) .
C13 C18 1.530(12) .
C13 P5 1.903(10) .
C14 C15 1.492(14) .
C14 P6 1.852(9) .
C15 C16 1.524(14) .
C16 C17 1.495(17) .
C17 C18 1.531(16) .
Ag1 P2 2.477(2) .
Ag1 P2 2.477(2) 4_565
Ag1 P3 2.526(3) .
Ag1 P4 2.556(3) .
Ag2 P6 2.445(3) 3_665
Ag2 P1 2.4623(19) .
Ag2 P5 2.471(3) .
Ag2 Ag2 3.2068(14) 3_665
P4 C7 1.818(13) 4_565
P6 Ag2 2.445(3) 3_665
C19 F3 1.314(5) .
C19 F2 1.316(5) .
C19 F1 1.319(5) .
C19 S1 1.822(7) .
O1 S1 1.425(5) .
O2 S1 1.429(5) .
O3 S1 1.433(5) .
C19A F1A 1.317(6) .
C19A F3A 1.317(6) .
C19A F2A 1.319(6) .
C19A S1A 1.820(8) .
O1A S1A 1.427(5) .
O2A S1A 1.427(5) .
O3A S1A 1.434(5) .
C20 F5 1.321(5) .
C20 F4 1.334(5) 4_565
C20 F4 1.334(5) .
C20 S2 1.756(6) .
O4 S2 1.437(5) .
O5 S2 1.455(5) .
S2 O5 1.455(5) 4_565
F4A F4A 1.12(5) 4_565
